data_4513146
loop_
_publ_author_name
'Abrahams, Brendan F.'
'Elliott, Robert W.'
'Hudson, Timothy A.'
'Robson, Richard'
'Sutton, Ashley L.'

_publ_section_title
;
 New CuI2(TCNQ--II) and CuI2(F4TCNQ--II) Coordination Polymers
;
_journal_issue 5
_journal_name_full 'Crystal Growth &amp; Design'
_journal_page_first 2437
_journal_paper_doi 10.1021/acs.cgd.5b00220
_journal_volume 15
_journal_year 2015
_chemical_formula_sum 'C26 H24 Cu2 N6 O'
_chemical_formula_weight 563.59
_space_group_crystal_system triclinic
_space_group_IT_number 2
_space_group_name_Hall '-P 1'
_space_group_name_H-M_alt 'P -1'
_symmetry_space_group_name_Hall '-P 1'
_symmetry_space_group_name_H-M 'P -1'
_atom_sites_solution_hydrogens geom
_audit_creation_method SHELXL-2014/6
_cell_angle_alpha 65.050(6)
_cell_angle_beta 85.345(4)
_cell_angle_gamma 66.686(5)
_cell_formula_units_Z 1
_cell_length_a 7.6219(4)
_cell_length_b 9.3173(5)
_cell_length_c 10.5299(6)
_cell_measurement_reflns_used 2761
_cell_measurement_temperature 130(2)
_cell_measurement_theta_max 73.7473
_cell_measurement_theta_min 4.6526
_cell_volume 619.33(7)
_computing_cell_refinement
;
CrysAlisPro, Agilent Technologies,
Version 1.171.36.20 (release 27-06-2012 CrysAlis171 .NET)
(compiled Jul 11 2012,15:38:31)
;
_computing_data_collection
;
CrysAlisPro, Agilent Technologies,
Version 1.171.36.20 (release 2130-06-2012 CrysAlis171 .NET)
(compiled Jul 11 2012,15:38:31)
;
_computing_data_reduction
;
CrysAlisPro, Agilent Technologies,
Version 1.171.36.20 (release 27-06-2012 CrysAlis171 .NET)
(compiled Jul 11 2012,15:38:31)
;
_computing_structure_refinement 'SHELXL-2014/6 (Sheldrick, 2014)'
_computing_structure_solution 'SHELXS-2014/6 (Sheldrick, 2014)'
_diffrn_ambient_temperature 130(2)
_diffrn_detector_area_resol_mean 10.2273
_diffrn_measured_fraction_theta_full 0.995
_diffrn_measured_fraction_theta_max 0.953
_diffrn_measurement_device_type 'SuperNova, Dual, Cu at zero, Atlas'
_diffrn_measurement_method '\w scans'
_diffrn_radiation_type CuK\a
_diffrn_radiation_wavelength 1.54184
_diffrn_reflns_av_R_equivalents 0.0257
_diffrn_reflns_av_unetI/netI 0.0322
_diffrn_reflns_laue_measured_fraction_full 0.995
_diffrn_reflns_laue_measured_fraction_max 0.953
_diffrn_reflns_limit_h_max 9
_diffrn_reflns_limit_h_min -7
_diffrn_reflns_limit_k_max 11
_diffrn_reflns_limit_k_min -11
_diffrn_reflns_limit_l_max 13
_diffrn_reflns_limit_l_min -12
_diffrn_reflns_number 4963
_diffrn_reflns_point_group_measured_fraction_full 0.995
_diffrn_reflns_point_group_measured_fraction_max 0.953
_diffrn_reflns_theta_full 67.684
_diffrn_reflns_theta_max 73.911
_diffrn_reflns_theta_min 4.656
_diffrn_source 'SuperNova (Cu) X-ray Source'
_exptl_absorpt_coefficient_mu 2.363
_exptl_absorpt_correction_T_max 1.00000
_exptl_absorpt_correction_T_min 0.68436
_exptl_absorpt_correction_type multi-scan
_exptl_absorpt_process_details
;
CrysAlisPro, Agilent Technologies,
Version 1.171.36.20 (release 27-06-2012 CrysAlis171 .NET)
(compiled Jul 11 2012,15:38:31)
Empirical absorption correction using spherical harmonics,
 implemented in SCALE3 ABSPACK scaling algorithm.
;
_exptl_crystal_colour colorless
_exptl_crystal_density_diffrn 1.511
_exptl_crystal_description needle
_exptl_crystal_F_000 288
_platon_squeeze_details
;
The unit cell contains a highly disordered ethanol
 molecule  which have 
been treated as a diffuse contribution to the overall 
scattering without specific atom positions by SQUEEZE/PLATON.
;
_refine_diff_density_max 0.394
_refine_diff_density_min -0.485
_refine_diff_density_rms 0.068
_refine_ls_extinction_method none
_refine_ls_goodness_of_fit_ref 1.065
_refine_ls_hydrogen_treatment constr
_refine_ls_matrix_type full
_refine_ls_number_parameters 148
_refine_ls_number_reflns 2403
_refine_ls_number_restraints 0
_refine_ls_restrained_S_all 1.065
_refine_ls_R_factor_all 0.0385
_refine_ls_R_factor_gt 0.0336
_refine_ls_shift/su_max 0.000
_refine_ls_shift/su_mean 0.000
_refine_ls_structure_factor_coef Fsqd
_refine_ls_weighting_details 'w=1/[\s^2^(Fo^2^)+(0.0439P)^2^+0.4736P] where P=(Fo^2^+2Fc^2^)/3'
_refine_ls_weighting_scheme calc
_refine_ls_wR_factor_gt 0.0884
_refine_ls_wR_factor_ref 0.0912
_reflns_Friedel_coverage 0.000
_reflns_number_gt 2143
_reflns_number_total 2403
_reflns_threshold_expression 'I > 2\s(I)'
_cod_data_source_file cg5b00220_si_002.cif
_cod_data_source_block 2picoline
_cod_database_code 4513146
_shelx_space_group_comment
;
The symmetry employed for this shelxl refinement is uniquely defined
by the following loop, which should always be used as a source of
symmetry information in preference to the above space-group names.
They are only intended as comments.
;
_shelxl_version_number 2014/6
_platon_squeeze_void_probe_radius 1.20

loop_
_space_group_symop_operation_xyz
'x, y, z'
'-x, -y, -z'

loop_
_atom_site_label
_atom_site_type_symbol
_atom_site_fract_x
_atom_site_fract_y
_atom_site_fract_z
_atom_site_U_iso_or_equiv
_atom_site_adp_type
_atom_site_occupancy
_atom_site_site_symmetry_order
_atom_site_calc_flag
_atom_site_refinement_flags_posn
_atom_site_refinement_flags_adp
Cu1 Cu 0.84578(5) 0.17582(5) 0.41737(4) 0.02225(13) Uani 1 1 d . .
N3 N 0.8233(3) 0.3212(3) 0.5181(2) 0.0223(4) Uani 1 1 d . .
N2 N 1.0941(3) 0.1119(3) 0.3463(2) 0.0241(4) Uani 1 1 d . .
N1 N 0.6528(3) 0.1393(3) 0.3477(2) 0.0247(4) Uani 1 1 d . .
C2 C 0.4110(3) 0.0864(3) 0.2376(2) 0.0198(5) Uani 1 1 d . .
C4 C 0.4549(3) 0.0444(3) 0.1159(2) 0.0193(5) Uani 1 1 d . .
C6 C 0.3246(3) 0.0166(3) 0.0526(2) 0.0210(5) Uani 1 1 d . .
H6 H 0.2054 0.0287 0.0863 0.025 Uiso 1 1 calc R U
C1 C 0.5419(3) 0.1152(3) 0.2992(2) 0.0204(5) Uani 1 1 d . .
C3 C 1.2376(3) 0.1012(3) 0.2961(2) 0.0200(5) Uani 1 1 d . .
C7 C 0.9134(4) 0.2479(3) 0.6482(3) 0.0256(5) Uani 1 1 d . .
H7 H 0.9767 0.1283 0.6921 0.031 Uiso 1 1 calc R U
C5 C 0.6311(3) 0.0283(3) 0.0590(2) 0.0214(5) Uani 1 1 d . .
H5 H 0.7201 0.0483 0.0972 0.026 Uiso 1 1 calc R U
C11 C 0.7313(4) 0.4951(3) 0.4546(3) 0.0263(5) Uani 1 1 d . .
C8 C 0.9166(4) 0.3416(4) 0.7202(3) 0.0324(6) Uani 1 1 d . .
H8 H 0.9806 0.2867 0.8101 0.039 Uiso 1 1 calc R U
C9 C 0.8216(4) 0.5193(4) 0.6543(3) 0.0365(7) Uani 1 1 d . .
H9 H 0.8206 0.5864 0.6996 0.044 Uiso 1 1 calc R U
C10 C 0.7290(4) 0.5959(3) 0.5220(3) 0.0335(6) Uani 1 1 d . .
H10 H 0.6645 0.7154 0.4771 0.040 Uiso 1 1 calc R U
C12 C 0.6352(4) 0.5731(4) 0.3092(3) 0.0379(7) Uani 1 1 d . .
H12A H 0.5752 0.6964 0.2753 0.057 Uiso 1 1 calc R U
H12B H 0.7289 0.5434 0.2480 0.057 Uiso 1 1 calc R U
H12C H 0.5396 0.5295 0.3109 0.057 Uiso 1 1 calc R U

loop_
_atom_site_aniso_label
_atom_site_aniso_U_11
_atom_site_aniso_U_22
_atom_site_aniso_U_33
_atom_site_aniso_U_23
_atom_site_aniso_U_13
_atom_site_aniso_U_12
Cu1 0.0196(2) 0.0281(2) 0.0262(2) -0.01587(16) 0.00294(14) -0.01184(15)
N3 0.0185(10) 0.0220(10) 0.0298(11) -0.0133(9) 0.0041(8) -0.0091(8)
N2 0.0215(11) 0.0350(12) 0.0291(11) -0.0232(10) 0.0079(9) -0.0149(9)
N1 0.0203(10) 0.0370(12) 0.0271(11) -0.0212(10) 0.0060(8) -0.0139(9)
C2 0.0197(12) 0.0236(11) 0.0206(11) -0.0118(10) 0.0021(9) -0.0105(9)
C4 0.0191(11) 0.0195(11) 0.0202(11) -0.0098(9) 0.0002(9) -0.0068(9)
C6 0.0172(11) 0.0286(12) 0.0230(12) -0.0144(10) 0.0052(9) -0.0116(10)
C1 0.0203(12) 0.0226(11) 0.0188(11) -0.0113(10) 0.0053(9) -0.0071(9)
C3 0.0254(13) 0.0205(11) 0.0193(11) -0.0117(9) -0.0009(9) -0.0099(9)
C7 0.0254(13) 0.0220(12) 0.0314(14) -0.0132(11) 0.0005(10) -0.0090(10)
C5 0.0201(12) 0.0268(12) 0.0237(12) -0.0139(10) 0.0014(9) -0.0121(10)
C11 0.0198(12) 0.0240(12) 0.0352(14) -0.0134(11) 0.0082(10) -0.0090(10)
C8 0.0340(15) 0.0353(15) 0.0374(15) -0.0240(13) 0.0014(12) -0.0132(12)
C9 0.0451(17) 0.0326(14) 0.0459(17) -0.0283(14) 0.0088(13) -0.0174(13)
C10 0.0310(15) 0.0237(13) 0.0501(17) -0.0199(13) 0.0122(13) -0.0119(11)
C12 0.0368(16) 0.0302(15) 0.0382(16) -0.0071(13) -0.0006(13) -0.0123(12)

loop_
_atom_type_symbol
_atom_type_description
_atom_type_scat_dispersion_real
_atom_type_scat_dispersion_imag
_atom_type_scat_source
C C 0.0181 0.0091 'International Tables Vol C Tables 4.2.6.8 and 6.1.1.4'
H H 0.0000 0.0000 'International Tables Vol C Tables 4.2.6.8 and 6.1.1.4'
N N 0.0311 0.0180 'International Tables Vol C Tables 4.2.6.8 and 6.1.1.4'
Cu Cu -1.9646 0.5888 'International Tables Vol C Tables 4.2.6.8 and 6.1.1.4'
O O 0.0492 0.0322 'International Tables Vol C Tables 4.2.6.8 and 6.1.1.4'

loop_
_geom_angle_atom_site_label_1
_geom_angle_atom_site_label_2
_geom_angle_atom_site_label_3
_geom_angle
_geom_angle_site_symmetry_1
_geom_angle_site_symmetry_3
N1 Cu1 N2 117.09(8) . .
N1 Cu1 N3 130.09(8) . .
N2 Cu1 N3 111.05(8) . .
N1 Cu1 Cu1 106.42(7) . 2_756
N2 Cu1 Cu1 61.14(7) . 2_756
N3 Cu1 Cu1 107.49(6) . 2_756
C7 N3 C11 118.3(2) . .
C7 N3 Cu1 120.01(16) . .
C11 N3 Cu1 121.50(17) . .
C3 N2 Cu1 169.1(2) . .
C1 N1 Cu1 175.92(19) . .
C3 C2 C1 116.9(2) 1_455 .
C3 C2 C4 122.0(2) 1_455 .
C1 C2 C4 121.1(2) . .
C6 C4 C5 117.0(2) . .
C6 C4 C2 121.7(2) . .
C5 C4 C2 121.3(2) . .
C5 C6 C4 121.5(2) 2_655 .
C5 C6 H6 119.2 2_655 .
C4 C6 H6 119.2 . .
N1 C1 C2 178.5(2) . .
N2 C3 C2 179.2(3) . 1_655
N3 C7 C8 123.3(2) . .
N3 C7 H7 118.4 . .
C8 C7 H7 118.4 . .
C6 C5 C4 121.5(2) 2_655 .
C6 C5 H5 119.2 2_655 .
C4 C5 H5 119.2 . .
N3 C11 C10 121.0(2) . .
N3 C11 C12 117.1(2) . .
C10 C11 C12 121.9(2) . .
C9 C8 C7 117.9(3) . .
C9 C8 H8 121.0 . .
C7 C8 H8 121.0 . .
C10 C9 C8 119.5(2) . .
C10 C9 H9 120.2 . .
C8 C9 H9 120.2 . .
C9 C10 C11 120.0(2) . .
C9 C10 H10 120.0 . .
C11 C10 H10 120.0 . .
C11 C12 H12A 109.5 . .
C11 C12 H12B 109.5 . .
H12A C12 H12B 109.5 . .
C11 C12 H12C 109.5 . .
H12A C12 H12C 109.5 . .
H12B C12 H12C 109.5 . .

loop_
_geom_bond_atom_site_label_1
_geom_bond_atom_site_label_2
_geom_bond_distance
_geom_bond_site_symmetry_2
Cu1 N1 1.896(2) .
Cu1 N2 1.937(2) .
Cu1 N3 1.998(2) .
Cu1 Cu1 3.0077(8) 2_756
N3 C7 1.344(3) .
N3 C11 1.352(3) .
N2 C3 1.162(3) .
N1 C1 1.159(3) .
C2 C3 1.393(3) 1_455
C2 C1 1.397(3) .
C2 C4 1.468(3) .
C4 C6 1.397(3) .
C4 C5 1.404(3) .
C6 C5 1.381(3) 2_655
C6 H6 0.9300 .
C3 C2 1.393(3) 1_655
C7 C8 1.384(3) .
C7 H7 0.9300 .
C5 C6 1.381(3) 2_655
C5 H5 0.9300 .
C11 C10 1.390(4) .
C11 C12 1.493(4) .
C8 C9 1.382(4) .
C8 H8 0.9300 .
C9 C10 1.368(4) .
C9 H9 0.9300 .
C10 H10 0.9300 .
C12 H12A 0.9600 .
C12 H12B 0.9600 .
C12 H12C 0.9600 .

loop_
_platon_squeeze_void_nr
_platon_squeeze_void_average_x
_platon_squeeze_void_average_y
_platon_squeeze_void_average_z
_platon_squeeze_void_volume
_platon_squeeze_void_count_electrons
_platon_squeeze_void_content
1 -0.128 0.500 0.000 112 29 ' '
